data_7052298
loop_
_publ_author_name
'Emeric Lefebvre'
'Fran\,coise Conan'
'Nathalie Cosquer'
'Jean-Michel Kerbaol'
'Mathieu Marchivie'
'Jean Sala-Pala'
'Marek M. Kubicki'
'Estelle Vigier'
'Carlos J. Gomez Garcia'

_publ_section_title
;
 Syntheses, structural characterisation and magnetic properties of
 Fe(<small>II</small>) and Mn(<small>II</small>) compounds with the
 pentacyanopropenido ligand; structural characterisation of a
 substituted pyrazolo[1,5-<i>a</i>]pyrimidine
;
_journal_issue 8
_journal_name_full 'New Journal of Chemistry'
_journal_page_first 1197
_journal_paper_doi 10.1039/b605030a
_journal_volume 30
_journal_year 2006
_chemical_formula_sum 'C10 H2 N8'
_chemical_formula_weight 234.2
_chemical_name_systematic
;
?
;
_space_group_IT_number 14
_symmetry_cell_setting monoclinic
_symmetry_space_group_name_Hall '-P 2yn'
_symmetry_space_group_name_H-M 'P 1 21/n 1'
_atom_sites_solution_hydrogens geom
_atom_sites_solution_primary direct
_atom_sites_solution_secondary difmap
_audit_creation_date 2006-05-24T15:11:25-00:00
_audit_creation_method 'WinGX routine CIF_UPDATE'
_cell_angle_alpha 90
_cell_angle_beta 96.48(2)
_cell_angle_gamma 90
_cell_formula_units_Z 4
_cell_length_a 8.8515(19)
_cell_length_b 6.5515(18)
_cell_length_c 19.107(5)
_cell_measurement_temperature 293(2)
_cell_measurement_theta_max 33.0512
_cell_measurement_theta_min 2.9712
_cell_volume 1100.9(5)
_computing_cell_refinement
;
CrysAlis RED, Oxford Diffraction Ltd.,
Version 1.171.13 beta (release 14.11.2003 CrysAlis171 VC++)
(compiled Nov 14 2003,14:35:41)
;
_computing_data_collection
;
CrysAlis CCD, Oxford Diffraction Ltd.,
Version 1.171.13 beta (release 14.11.2003 CrysAlis171 VC++)
(compiled Nov 14 2003,14:35:41)
;
_computing_data_reduction
;
CrysAlis RED, Oxford Diffraction Ltd.,
Version 1.171.13 beta (release 14.11.2003 CrysAlis171 VC++)
(compiled Nov 14 2003,14:35:41)
;
_computing_structure_refinement 'SHELXL-97 (Sheldrick, 1997)'
_diffrn_ambient_temperature 293(2)
_diffrn_measured_fraction_theta_full 0.997
_diffrn_measured_fraction_theta_max 0.997
_diffrn_measurement_device_type 'X-CALIBUR 2 4-circle CCD diffractometer'
_diffrn_measurement_method
;
4 omega-scans with kappa = -79%, phi = 0, 90, 180, 270%
;
_diffrn_orient_matrix_UB_11 0.0468174366
_diffrn_orient_matrix_UB_12 0.0030096129
_diffrn_orient_matrix_UB_13 -0.0278012786
_diffrn_orient_matrix_UB_21 -0.0523527653
_diffrn_orient_matrix_UB_22 -0.0637686862
_diffrn_orient_matrix_UB_23 -0.0206110602
_diffrn_orient_matrix_UB_31 -0.0397266398
_diffrn_orient_matrix_UB_32 0.0873151788
_diffrn_orient_matrix_UB_33 -0.014091838
_diffrn_radiation_monochromator graphite
_diffrn_radiation_type MoK\a
_diffrn_radiation_wavelength 0.71073
_diffrn_reflns_av_R_equivalents 0.0531
_diffrn_reflns_av_unetI/netI 0.0376
_diffrn_reflns_limit_h_max 9
_diffrn_reflns_limit_h_min -9
_diffrn_reflns_limit_k_max 7
_diffrn_reflns_limit_k_min -6
_diffrn_reflns_limit_l_max 20
_diffrn_reflns_limit_l_min -21
_diffrn_reflns_number 6054
_diffrn_reflns_theta_full 23.26
_diffrn_reflns_theta_max 23.26
_diffrn_reflns_theta_min 3.75
_diffrn_standards_interval_count 50
_exptl_absorpt_coefficient_mu 0.099
_exptl_absorpt_correction_T_max 0.99676
_exptl_absorpt_correction_T_min 0.94725
_exptl_absorpt_correction_type analytical
_exptl_absorpt_process_details
;
CrysAlis RED, Oxford Diffraction Ltd.,
Version 1.171.13 beta (release 14.11.2003 CrysAlis171 VC++)
(compiled Nov 14 2003,14:35:41)
Analytical numeric absorption correction using a multifaceted crystal
model based on expressions derived by R.C. Clark & J.S. Reid.
;
_exptl_crystal_colour yellow
_exptl_crystal_density_diffrn 1.413
_exptl_crystal_density_method 'not measured'
_exptl_crystal_description
;
rectangular plate, main faces <001>, long edges <100>
;
_exptl_crystal_F_000 472
_exptl_crystal_size_max 0.55
_exptl_crystal_size_mid 0.17
_exptl_crystal_size_min 0.03
_refine_diff_density_max 0.157
_refine_diff_density_min -0.143
_refine_diff_density_rms 0.037
_refine_ls_extinction_method none
_refine_ls_goodness_of_fit_ref 1.066
_refine_ls_hydrogen_treatment constr
_refine_ls_matrix_type full
_refine_ls_number_parameters 163
_refine_ls_number_reflns 1577
_refine_ls_number_restraints 0
_refine_ls_restrained_S_all 1.066
_refine_ls_R_factor_all 0.0677
_refine_ls_R_factor_gt 0.0492
_refine_ls_shift/su_max 0
_refine_ls_shift/su_mean 0
_refine_ls_structure_factor_coef Fsqd
_refine_ls_weighting_details 'calc w=1/[\s^2^(Fo^2^)+(0.0599P)^2^+0.1764P] where P=(Fo^2^+2Fc^2^)/3'
_refine_ls_weighting_scheme calc
_refine_ls_wR_factor_gt 0.1122
_refine_ls_wR_factor_ref 0.1229
_reflns_number_gt 1230
_reflns_number_total 1577
_reflns_threshold_expression >2sigma(I)
_cod_data_source_file b605030a.txt
_cod_data_source_block el93e
_cod_original_cell_volume 1101.0(5)
_cod_original_sg_symbol_H-M P21/n
_cod_database_code 7052298

loop_
_symmetry_equiv_pos_as_xyz
'x, y, z'
'-x+1/2, y+1/2, -z+1/2'
'-x, -y, -z'
'x-1/2, -y-1/2, z-1/2'

loop_
_atom_site_label
_atom_site_type_symbol
_atom_site_fract_x
_atom_site_fract_y
_atom_site_fract_z
_atom_site_U_iso_or_equiv
_atom_site_adp_type
_atom_site_occupancy
_atom_site_symmetry_multiplicity
_atom_site_calc_flag
_atom_site_refinement_flags
_atom_site_disorder_assembly
_atom_site_disorder_group
C1 C 0.8206(3) 0.2287(4) 0.09981(13) 0.0419(7) Uani 1 1 d . . .
C2 C 0.8966(3) 0.3802(4) 0.14713(12) 0.0407(6) Uani 1 1 d . . .
C3 C 0.8175(3) 0.5461(4) 0.16499(12) 0.0400(6) Uani 1 1 d . . .
C5 C 0.4422(3) 0.6585(4) 0.11824(13) 0.0433(6) Uani 1 1 d . . .
C6 C 0.4492(3) 0.4701(4) 0.08361(13) 0.0409(6) Uani 1 1 d . . .
C4 C 0.5994(3) 0.4087(4) 0.09735(12) 0.0377(6) Uani 1 1 d . . .
C7 C 1.0536(3) 0.3564(4) 0.17417(14) 0.0519(7) Uani 1 1 d . . .
C8 C 0.8799(3) 0.7055(4) 0.21014(14) 0.0493(7) Uani 1 1 d . . .
C9 C 0.3097(3) 0.7839(4) 0.11760(15) 0.0535(7) Uani 1 1 d . . .
C10 C 0.3302(3) 0.3681(4) 0.04219(14) 0.0444(7) Uani 1 1 d . . .
N1 N 0.6739(2) 0.2451(3) 0.07673(10) 0.0418(6) Uani 1 1 d . . .
N2 N 0.6687(2) 0.5615(3) 0.13884(10) 0.0388(5) Uani 1 1 d . . .
N3 N 0.5745(2) 0.7176(3) 0.15273(11) 0.0460(6) Uani 1 1 d . . .
N4 N 0.8979(2) 0.0722(3) 0.07925(12) 0.0574(7) Uani 1 1 d . . .
H1 H 0.8532 -0.0175 0.0513 0.069 Uiso 1 1 calc R . .
H2 H 0.993 0.0597 0.0938 0.069 Uiso 1 1 calc R . .
N5 N 1.1783(3) 0.3340(5) 0.19479(15) 0.0801(9) Uani 1 1 d . . .
N6 N 0.9305(3) 0.8341(5) 0.24538(15) 0.0804(9) Uani 1 1 d . . .
N7 N 0.2000(3) 0.8755(4) 0.11343(15) 0.0767(8) Uani 1 1 d . . .
N8 N 0.2342(3) 0.2876(4) 0.00749(13) 0.0620(7) Uani 1 1 d . . .

loop_
_atom_site_aniso_label
_atom_site_aniso_U_11
_atom_site_aniso_U_22
_atom_site_aniso_U_33
_atom_site_aniso_U_23
_atom_site_aniso_U_13
_atom_site_aniso_U_12
C1 0.0368(15) 0.0462(15) 0.0423(15) -0.0039(12) 0.0019(12) 0.0084(12)
C2 0.0306(13) 0.0536(16) 0.0372(14) -0.0008(12) 0.0012(11) 0.0046(12)
C3 0.0340(14) 0.0512(15) 0.0346(13) -0.0032(12) 0.0033(11) 0.0031(12)
C5 0.0379(15) 0.0501(16) 0.0421(15) 0.0032(12) 0.0050(12) 0.0105(12)
C6 0.0327(14) 0.0468(15) 0.0421(14) 0.0015(12) -0.0003(11) 0.0051(11)
C4 0.0333(14) 0.0411(15) 0.0380(14) 0.0010(11) 0.0011(11) 0.0018(11)
C7 0.0413(17) 0.0640(19) 0.0498(17) -0.0079(13) 0.0025(14) 0.0079(13)
C8 0.0400(16) 0.0598(18) 0.0485(16) -0.0138(15) 0.0064(13) 0.0010(13)
C9 0.0485(18) 0.0573(18) 0.0538(17) -0.0019(14) 0.0020(14) 0.0169(15)
C10 0.0365(15) 0.0536(16) 0.0429(15) 0.0046(13) 0.0034(13) 0.0052(13)
N1 0.0352(12) 0.0422(13) 0.0472(13) -0.0026(10) 0.0010(10) 0.0084(9)
N2 0.0332(12) 0.0448(12) 0.0382(12) -0.0032(9) 0.0020(9) 0.0086(9)
N3 0.0431(13) 0.0447(13) 0.0500(13) -0.0018(10) 0.0049(11) 0.0103(10)
N4 0.0422(13) 0.0572(15) 0.0706(16) -0.0183(12) -0.0033(12) 0.0166(11)
N5 0.0416(16) 0.109(2) 0.086(2) -0.0165(17) -0.0084(14) 0.0151(15)
N6 0.0647(18) 0.095(2) 0.0815(19) -0.0375(18) 0.0073(15) -0.0068(16)
N7 0.0580(17) 0.0820(19) 0.090(2) -0.0013(15) 0.0052(15) 0.0342(15)
N8 0.0506(15) 0.0725(17) 0.0604(15) -0.0051(13) -0.0046(13) -0.0062(13)

loop_
_atom_type_symbol
_atom_type_description
_atom_type_scat_dispersion_real
_atom_type_scat_dispersion_imag
_atom_type_scat_source
C C 0.0033 0.0016 'International Tables Vol C Tables 4.2.6.8 and 6.1.1.4'
H H 0 0 'International Tables Vol C Tables 4.2.6.8 and 6.1.1.4'
N N 0.0061 0.0033 'International Tables Vol C Tables 4.2.6.8 and 6.1.1.4'

loop_
_geom_angle_atom_site_label_1
_geom_angle_atom_site_label_2
_geom_angle_atom_site_label_3
_geom_angle
_geom_angle_site_symmetry_1
_geom_angle_site_symmetry_3
_geom_angle_publ_flag
N4 C1 N1 119.0(2) . . ?
N4 C1 C2 119.8(2) . . ?
N1 C1 C2 121.1(2) . . ?
C3 C2 C7 120.2(2) . . ?
C3 C2 C1 119.2(2) . . ?
C7 C2 C1 120.7(2) . . ?
C2 C3 N2 118.3(2) . . ?
C2 C3 C8 124.3(2) . . ?
N2 C3 C8 117.5(2) . . ?
N3 C5 C6 113.8(2) . . ?
N3 C5 C9 120.7(2) . . ?
C6 C5 C9 125.5(2) . . ?
C4 C6 C5 105.0(2) . . ?
C4 C6 C10 127.5(2) . . ?
C5 C6 C10 127.6(2) . . ?
N1 C4 N2 123.3(2) . . ?
N1 C4 C6 132.0(2) . . ?
N2 C4 C6 104.7(2) . . ?
N5 C7 C2 178.6(3) . . ?
N6 C8 C3 179.0(3) . . ?
N7 C9 C5 175.3(3) . . ?
N8 C10 C6 178.7(3) . . ?
C1 N1 C4 117.5(2) . . ?
C3 N2 N3 124.90(19) . . ?
C3 N2 C4 120.52(19) . . ?
N3 N2 C4 114.52(18) . . ?
C5 N3 N2 101.97(19) . . ?

loop_
_geom_bond_atom_site_label_1
_geom_bond_atom_site_label_2
_geom_bond_distance
_geom_bond_site_symmetry_2
_geom_bond_publ_flag
C1 N4 1.317(3) . ?
C1 N1 1.328(3) . ?
C1 C2 1.456(3) . ?
C2 C3 1.357(3) . ?
C2 C7 1.436(4) . ?
C3 N2 1.359(3) . ?
C3 C8 1.426(4) . ?
C5 N3 1.335(3) . ?
C5 C6 1.405(3) . ?
C5 C9 1.430(4) . ?
C6 C4 1.385(3) . ?
C6 C10 1.412(4) . ?
C4 N1 1.341(3) . ?
C4 N2 1.377(3) . ?
C7 N5 1.138(3) . ?
C8 N6 1.138(3) . ?
C9 N7 1.137(3) . ?
C10 N8 1.146(3) . ?
N2 N3 1.364(3) . ?

loop_
_geom_hbond_atom_site_label_D
_geom_hbond_atom_site_label_H
_geom_hbond_atom_site_label_A
_geom_hbond_distance_DH
_geom_hbond_distance_HA
_geom_hbond_distance_DA
_geom_hbond_angle_DHA
_geom_hbond_site_symmetry_A
N4 H2 N7 0.86 2.19 2.974(3) 151.3 1_645
N4 H1 N8 0.86 2.19 3.039(3) 169.1 3_655

loop_
_cod_related_entry_id
_cod_related_entry_database
_cod_related_entry_code
1 ChemSpider 21141748
